data_4516314
loop_
_publ_author_name
'Varughese, Sunil'
'Hoser, Anna A.'
'Jarzembska, Katarzyna N.'
'Pedireddi, V. R.'
'Wo\'zniak, Krzysztof'

_publ_section_title
;
 Positional Isomerism and Conformational Flexibility Directed Structural
 Variations in the Molecular Complexes of Dihydroxybenzoic Acids
;
_journal_issue 8
_journal_name_full 'Crystal Growth &amp; Design'
_journal_page_first 3832
_journal_paper_doi 10.1021/acs.cgd.5b00471
_journal_volume 15
_journal_year 2015
_chemical_formula_moiety
; 
(C12 H12 N2), 2(C7 H5 O4)
;
_chemical_formula_sum 'C26 H22 N2 O8'
_chemical_formula_weight 490.46
_chemical_name_systematic
; 
 1,2-Bis(4-pyridyl)ethene-2,5-dihydroxybenzoic acid complex 
;
_space_group_IT_number 2
_space_group_name_Hall '-P 1'
_space_group_name_H-M_alt 'P -1'
_symmetry_cell_setting triclinic
_symmetry_space_group_name_H-M 'P -1'
_atom_sites_solution_hydrogens geom
_atom_sites_solution_primary direct
_atom_sites_solution_secondary difmap
_audit_creation_method SHELXL-97
_cell_angle_alpha 77.06(3)
_cell_angle_beta 72.84(3)
_cell_angle_gamma 87.22(3)
_cell_formula_units_Z 1
_cell_length_a 6.827(1)
_cell_length_b 8.734(2)
_cell_length_c 9.852(2)
_cell_measurement_temperature 298(2)
_cell_volume 546.9(2)
_computing_cell_refinement SMART
_computing_data_collection SMART
_computing_data_reduction SAINTPLUS
_computing_molecular_graphics Cerius2
_computing_structure_refinement 'SHELXTL (Sheldrick, 1997)'
_computing_structure_solution 'SHELXTL (Sheldrick, 1990)'
_diffrn_ambient_temperature 298(2)
_diffrn_measured_fraction_theta_full 0.996
_diffrn_measured_fraction_theta_max 0.996
_diffrn_measurement_device_type 'Bruker, APEX, CCD-Area Detector'
_diffrn_measurement_method SMART
_diffrn_radiation_monochromator graphite
_diffrn_radiation_source 'fine-focus sealed tube'
_diffrn_radiation_type MoK\a
_diffrn_radiation_wavelength 0.71073
_diffrn_reflns_av_R_equivalents 0.0661
_diffrn_reflns_av_sigmaI/netI 0.0597
_diffrn_reflns_limit_h_max 8
_diffrn_reflns_limit_h_min -8
_diffrn_reflns_limit_k_max 10
_diffrn_reflns_limit_k_min -10
_diffrn_reflns_limit_l_max 11
_diffrn_reflns_limit_l_min -11
_diffrn_reflns_number 5252
_diffrn_reflns_theta_full 25.02
_diffrn_reflns_theta_max 25.02
_diffrn_reflns_theta_min 2.22
_exptl_absorpt_coefficient_mu 0.112
_exptl_absorpt_correction_T_max 0.9867
_exptl_absorpt_correction_T_min 0.9726
_exptl_absorpt_correction_type empirical
_exptl_absorpt_process_details 'SADABS; Sheldrick, 1996'
_exptl_crystal_colour Colorless
_exptl_crystal_density_diffrn 1.489
_exptl_crystal_density_method 'not measured'
_exptl_crystal_description Blocks
_exptl_crystal_F_000 256
_exptl_crystal_size_max 0.25
_exptl_crystal_size_mid 0.16
_exptl_crystal_size_min 0.12
_refine_diff_density_max 0.270
_refine_diff_density_min -0.277
_refine_diff_density_rms 0.070
_refine_ls_extinction_method none
_refine_ls_goodness_of_fit_ref 1.059
_refine_ls_hydrogen_treatment mixed
_refine_ls_matrix_type full
_refine_ls_number_parameters 207
_refine_ls_number_reflns 1930
_refine_ls_number_restraints 0
_refine_ls_restrained_S_all 1.059
_refine_ls_R_factor_all 0.1199
_refine_ls_R_factor_gt 0.0789
_refine_ls_shift/su_max 0.000
_refine_ls_shift/su_mean 0.000
_refine_ls_structure_factor_coef Fsqd
_refine_ls_weighting_details 'calc w=1/[\s^2^(Fo^2^)+(0.1114P)^2^+0.2816P] where P=(Fo^2^+2Fc^2^)/3'
_refine_ls_weighting_scheme calc
_refine_ls_wR_factor_gt 0.1962
_refine_ls_wR_factor_ref 0.2247
_reflns_number_gt 1252
_reflns_number_total 1930
_reflns_threshold_expression >2sigma(I)
_cod_data_source_file cg5b00471_si_008.cif
_cod_data_source_block datam
_cod_depositor_comments
;
The following automatic conversions were performed:

data item '_symmetry_cell_setting' value 'Triclinic' was changed to
'triclinic' in accordance with the
/home/saulius/struct/COD-crude-data/automatic-downloads/DataCite-retrospective/ACS/depositions/lib/dictionaries/cif_core.dic
dictionary named 'cif_core.dic' version 2.4.2 last updated on
2011-04-26.

Automatic conversion script
Id: cif_fix_values 6909 2019-04-08 15:41:33Z antanas 
;
_cod_database_code 4516314

loop_
_symmetry_equiv_pos_as_xyz
'x, y, z'
'-x, -y, -z'

loop_
_atom_site_label
_atom_site_type_symbol
_atom_site_fract_x
_atom_site_fract_y
_atom_site_fract_z
_atom_site_U_iso_or_equiv
_atom_site_adp_type
_atom_site_occupancy
_atom_site_symmetry_multiplicity
_atom_site_calc_flag
C12 C -0.1072(6) 0.5052(5) 0.2324(4) 0.0467(10) Uani 1 1 d
H12 H -0.076(6) 0.432(5) 0.311(4) 0.057(12) Uiso 1 1 d
C13 C -0.2500(6) 0.4761(5) 0.1686(4) 0.0416(9) Uani 1 1 d
H13 H -0.318(7) 0.378(5) 0.202(4) 0.062(12) Uiso 1 1 d
C14 C -0.2944(5) 0.5885(4) 0.0594(4) 0.0363(9) Uani 1 1 d
C15 C -0.1865(6) 0.7323(5) 0.0168(4) 0.0454(10) Uani 1 1 d
H15 H -0.216(6) 0.818(4) -0.054(4) 0.049(11) Uiso 1 1 d
C16 C -0.0419(6) 0.7535(5) 0.0849(4) 0.0441(10) Uani 1 1 d
H16 H 0.037(6) 0.855(5) 0.056(4) 0.057(11) Uiso 1 1 d
C17 C -0.4474(5) 0.5655(4) -0.0122(4) 0.0385(9) Uani 1 1 d
H17 H -0.466(5) 0.648(4) -0.079(4) 0.042(11) Uiso 1 1 d
C21 C 0.4793(5) 0.1662(4) 0.6582(4) 0.0362(9) Uani 1 1 d
C22 C 0.3580(6) 0.0287(4) 0.7114(4) 0.0419(9) Uani 1 1 d
C23 C 0.2087(7) 0.0088(5) 0.6472(5) 0.0538(12) Uani 1 1 d
H23 H 0.126(6) -0.073(5) 0.687(4) 0.056(12) Uiso 1 1 d
C24 C 0.1748(7) 0.1224(5) 0.5366(5) 0.0527(11) Uani 1 1 d
H24 H 0.063(7) 0.109(5) 0.504(4) 0.060(12) Uiso 1 1 d
C25 C 0.2938(6) 0.2584(4) 0.4817(4) 0.0428(10) Uani 1 1 d
C26 C 0.4460(6) 0.2778(4) 0.5437(4) 0.0389(9) Uani 1 1 d
H26 H 0.518(6) 0.367(5) 0.509(4) 0.050(11) Uiso 1 1 d
C27 C 0.6388(6) 0.1926(4) 0.7277(4) 0.0418(9) Uani 1 1 d
N11 N -0.0049(4) 0.6435(4) 0.1882(3) 0.0411(8) Uani 1 1 d
H11 H 0.110(7) 0.665(5) 0.237(5) 0.077(14) Uiso 1 1 d
O22 O 0.3785(5) -0.0838(3) 0.8250(3) 0.0637(10) Uani 1 1 d
H22 H 0.483(9) -0.048(7) 0.846(6) 0.11(2) Uiso 1 1 d
O25 O 0.2541(5) 0.3648(4) 0.3700(3) 0.0635(10) Uani 1 1 d
H25 H 0.278(8) 0.475(7) 0.360(6) 0.100(18) Uiso 1 1 d
O27A O 0.7372(4) 0.3237(3) 0.6780(3) 0.0526(8) Uani 1 1 d
O27B O 0.6668(4) 0.0911(3) 0.8289(3) 0.0606(9) Uani 1 1 d

loop_
_atom_site_aniso_label
_atom_site_aniso_U_11
_atom_site_aniso_U_22
_atom_site_aniso_U_33
_atom_site_aniso_U_23
_atom_site_aniso_U_13
_atom_site_aniso_U_12
C12 0.046(2) 0.053(2) 0.051(2) -0.009(2) -0.029(2) -0.0058(18)
C13 0.036(2) 0.044(2) 0.052(2) -0.0096(19) -0.0231(18) -0.0070(17)
C14 0.0318(19) 0.042(2) 0.042(2) -0.0117(17) -0.0186(16) -0.0018(15)
C15 0.044(2) 0.046(2) 0.053(2) -0.007(2) -0.0247(19) -0.0080(18)
C16 0.040(2) 0.045(2) 0.054(2) -0.0147(19) -0.0201(18) -0.0097(18)
C17 0.041(2) 0.042(2) 0.041(2) -0.0050(18) -0.0262(18) -0.0056(16)
C21 0.0356(19) 0.0366(18) 0.042(2) -0.0096(16) -0.0184(16) -0.0020(15)
C22 0.051(2) 0.0380(19) 0.044(2) -0.0069(17) -0.0252(18) -0.0089(17)
C23 0.062(3) 0.042(2) 0.064(3) -0.002(2) -0.030(2) -0.025(2)
C24 0.058(3) 0.051(2) 0.065(3) -0.012(2) -0.041(2) -0.011(2)
C25 0.052(2) 0.043(2) 0.043(2) -0.0078(18) -0.0278(19) -0.0048(17)
C26 0.038(2) 0.040(2) 0.042(2) -0.0097(17) -0.0153(17) -0.0103(17)
C27 0.043(2) 0.047(2) 0.043(2) -0.0086(18) -0.0238(17) -0.0003(17)
N11 0.0350(17) 0.0488(18) 0.0513(19) -0.0204(16) -0.0231(15) -0.0014(14)
O22 0.079(2) 0.0489(17) 0.070(2) 0.0099(15) -0.0446(18) -0.0244(15)
O25 0.084(2) 0.0511(18) 0.070(2) 0.0062(16) -0.0564(18) -0.0141(16)
O27A 0.0510(16) 0.0465(15) 0.0721(19) -0.0045(14) -0.0397(15) -0.0146(13)
O27B 0.0635(19) 0.0603(17) 0.0679(19) 0.0030(15) -0.0451(16) -0.0106(15)

loop_
_atom_type_symbol
_atom_type_description
_atom_type_scat_dispersion_real
_atom_type_scat_dispersion_imag
_atom_type_scat_source
C C 0.0033 0.0016 'International Tables Vol C Tables 4.2.6.8 and 6.1.1.4'
H H 0.0000 0.0000 'International Tables Vol C Tables 4.2.6.8 and 6.1.1.4'
N N 0.0061 0.0033 'International Tables Vol C Tables 4.2.6.8 and 6.1.1.4'
O O 0.0106 0.0060 'International Tables Vol C Tables 4.2.6.8 and 6.1.1.4'

loop_
_geom_angle_atom_site_label_1
_geom_angle_atom_site_label_2
_geom_angle_atom_site_label_3
_geom_angle
_geom_angle_site_symmetry_1
N11 C12 C13 120.4(4) .
C12 C13 C14 120.9(4) .
C13 C14 C15 117.3(3) .
C13 C14 C17 123.6(3) .
C15 C14 C17 119.1(3) .
C16 C15 C14 118.9(4) .
N11 C16 C15 121.7(4) .
C17 C17 C14 125.5(4) 2_465
C26 C21 C22 119.1(3) .
C26 C21 C27 120.9(3) .
C22 C21 C27 120.0(3) .
O22 C22 C23 118.7(3) .
O22 C22 C21 122.4(3) .
C23 C22 C21 118.8(3) .
C24 C23 C22 121.1(4) .
C23 C24 C25 121.0(3) .
O25 C25 C24 117.8(3) .
O25 C25 C26 124.0(3) .
C24 C25 C26 118.1(3) .
C21 C26 C25 121.8(3) .
O27B C27 O27A 123.6(3) .
O27B C27 C21 119.8(3) .
O27A C27 C21 116.6(3) .
C16 N11 C12 120.8(3) .

loop_
_geom_bond_atom_site_label_1
_geom_bond_atom_site_label_2
_geom_bond_distance
_geom_bond_site_symmetry_2
C12 N11 1.343(5) .
C12 C13 1.367(5) .
C13 C14 1.380(5) .
C14 C15 1.402(5) .
C14 C17 1.466(5) .
C15 C16 1.387(5) .
C16 N11 1.309(5) .
C17 C17 1.317(7) 2_465
C21 C26 1.383(5) .
C21 C22 1.400(5) .
C21 C27 1.498(5) .
C22 O22 1.351(4) .
C22 C23 1.384(5) .
C23 C24 1.366(5) .
C24 C25 1.382(5) .
C25 O25 1.357(4) .
C25 C26 1.386(5) .
C27 O27B 1.232(4) .
C27 O27A 1.277(4) .
